data_7054105
loop_
_publ_author_name
'Ding, Xue-Hua'
'Cui, Lin-Fang'
'Li, Yong-Hua'
'Wang, Shi'
'Huang, Wei'

_publ_section_title
;
 Proton-transfer supramolecular salts resulting from 3,5-dinitrobenzoic
 acid and aminomethyl pyridine
;
_journal_issue 9
_journal_name_full 'New Journal of Chemistry'
_journal_page_first 1884
_journal_paper_doi 10.1039/c2nj40252a
_journal_volume 36
_journal_year 2012
_chemical_formula_moiety 'C7 H3 N2 O6, C6 H9 N2'
_chemical_formula_sum 'C13 H12 N4 O6'
_chemical_formula_weight 320.27
_chemical_name_systematic
;
?
;
_space_group_IT_number 19
_symmetry_cell_setting orthorhombic
_symmetry_space_group_name_Hall 'P 2ac 2ab'
_symmetry_space_group_name_H-M 'P 21 21 21'
_atom_sites_solution_hydrogens geom
_atom_sites_solution_primary direct
_atom_sites_solution_secondary difmap
_audit_creation_method SHELXL-97
_cell_angle_alpha 90.00
_cell_angle_beta 90.00
_cell_angle_gamma 90.00
_cell_formula_units_Z 4
_cell_length_a 6.8770(14)
_cell_length_b 9.2116(18)
_cell_length_c 22.056(4)
_cell_measurement_reflns_used 14505
_cell_measurement_temperature 293(2)
_cell_measurement_theta_max 27.5
_cell_measurement_theta_min 3.1
_cell_volume 1397.2(5)
_computing_cell_refinement 'Bruker SMART'
_computing_data_collection 'Bruker SMART'
_computing_data_reduction 'Bruker SAINT'
_computing_molecular_graphics 'Bruker SHELXTL'
_computing_publication_material 'Bruker SHELXTL'
_computing_structure_refinement 'SHELXL-97 (Sheldrick, 1997)'
_computing_structure_solution 'SHELXS-97 (Sheldrick, 1990)'
_diffrn_ambient_temperature 293(2)
_diffrn_detector_area_resol_mean 8.366
_diffrn_measured_fraction_theta_full 0.998
_diffrn_measured_fraction_theta_max 0.998
_diffrn_measurement_device_type 'CCD area detector'
_diffrn_measurement_method 'phi and omega scans'
_diffrn_radiation_monochromator graphite
_diffrn_radiation_source 'fine-focus sealed tube'
_diffrn_radiation_type MoK\a
_diffrn_radiation_wavelength 0.71073
_diffrn_reflns_av_R_equivalents 0.0413
_diffrn_reflns_av_sigmaI/netI 0.0337
_diffrn_reflns_limit_h_max 8
_diffrn_reflns_limit_h_min -8
_diffrn_reflns_limit_k_max 11
_diffrn_reflns_limit_k_min -11
_diffrn_reflns_limit_l_max 28
_diffrn_reflns_limit_l_min -28
_diffrn_reflns_number 14505
_diffrn_reflns_theta_full 27.48
_diffrn_reflns_theta_max 27.48
_diffrn_reflns_theta_min 3.10
_exptl_absorpt_coefficient_mu 0.123
_exptl_absorpt_correction_T_max 0.825
_exptl_absorpt_correction_T_min 0.775
_exptl_absorpt_correction_type empirical
_exptl_absorpt_process_details 'Bruker SADABS'
_exptl_crystal_colour colorless
_exptl_crystal_density_diffrn 1.522
_exptl_crystal_density_method 'not measured'
_exptl_crystal_description block
_exptl_crystal_F_000 664
_exptl_crystal_size_max 0.35
_exptl_crystal_size_mid 0.22
_exptl_crystal_size_min 0.20
_refine_diff_density_max 0.153
_refine_diff_density_min -0.214
_refine_diff_density_rms 0.045
_refine_ls_extinction_method none
_refine_ls_goodness_of_fit_ref 1.083
_refine_ls_hydrogen_treatment constr
_refine_ls_matrix_type full
_refine_ls_number_parameters 208
_refine_ls_number_reflns 3190
_refine_ls_number_restraints 0
_refine_ls_restrained_S_all 1.083
_refine_ls_R_factor_all 0.0456
_refine_ls_R_factor_gt 0.0388
_refine_ls_shift/su_max 0.000
_refine_ls_shift/su_mean 0.000
_refine_ls_structure_factor_coef Fsqd
_refine_ls_weighting_details 'calc w=1/[\s^2^(Fo^2^)+(0.0440P)^2^+0.1174P] where P=(Fo^2^+2Fc^2^)/3'
_refine_ls_weighting_scheme calc
_refine_ls_wR_factor_gt 0.0881
_refine_ls_wR_factor_ref 0.0915
_reflns_number_gt 2831
_reflns_number_total 3190
_reflns_threshold_expression >2sigma(I)
_cod_data_source_file c2nj40252a_2.txt
_cod_data_source_block 1
_cod_database_code 7054105

loop_
_symmetry_equiv_pos_as_xyz
'x, y, z'
'-x+1/2, -y, z+1/2'
'-x, y+1/2, -z+1/2'
'x+1/2, -y+1/2, -z'

loop_
_atom_site_label
_atom_site_type_symbol
_atom_site_fract_x
_atom_site_fract_y
_atom_site_fract_z
_atom_site_U_iso_or_equiv
_atom_site_adp_type
_atom_site_occupancy
_atom_site_symmetry_multiplicity
_atom_site_calc_flag
_atom_site_refinement_flags
C1 C 0.4065(2) 0.77706(18) 0.60998(7) 0.0285(3) Uani 1 1 d .
O1 O 0.26528(18) 0.79943(14) 0.57459(5) 0.0361(3) Uani 1 1 d .
O2 O 0.56177(19) 0.71697(16) 0.59575(6) 0.0441(3) Uani 1 1 d .
C2 C 0.3851(2) 0.83035(17) 0.67488(7) 0.0265(3) Uani 1 1 d .
C3 C 0.2172(2) 0.90222(18) 0.69285(7) 0.0270(3) Uani 1 1 d .
H3A H 0.1137 0.9134 0.6661 0.032 Uiso 1 1 calc R
C4 C 0.2065(2) 0.95695(18) 0.75128(7) 0.0279(3) Uani 1 1 d .
N1 N 0.0331(2) 1.03942(16) 0.76958(6) 0.0323(3) Uani 1 1 d .
O3 O -0.10668(18) 1.04153(16) 0.73563(6) 0.0450(3) Uani 1 1 d .
O4 O 0.0381(2) 1.10379(16) 0.81848(6) 0.0478(4) Uani 1 1 d .
C5 C 0.3545(2) 0.94187(18) 0.79288(7) 0.0297(4) Uani 1 1 d .
H5A H 0.3454 0.9804 0.8317 0.036 Uiso 1 1 calc R
C6 C 0.5171(2) 0.86659(18) 0.77394(7) 0.0287(4) Uani 1 1 d .
N2 N 0.6764(2) 0.84833(17) 0.81720(7) 0.0354(3) Uani 1 1 d .
O5 O 0.6764(2) 0.92409(18) 0.86261(6) 0.0547(4) Uani 1 1 d .
O6 O 0.8042(2) 0.76029(16) 0.80558(7) 0.0524(4) Uani 1 1 d .
C7 C 0.5359(2) 0.81178(17) 0.71560(7) 0.0281(4) Uani 1 1 d .
H7A H 0.6484 0.7632 0.7041 0.034 Uiso 1 1 calc R
N3 N 0.1159(3) 0.3210(2) 0.39768(9) 0.0648(6) Uani 1 1 d .
C8 C 0.0089(3) 0.3683(2) 0.44376(9) 0.0511(5) Uani 1 1 d .
H8A H -0.1231 0.3463 0.4432 0.061 Uiso 1 1 calc R
C9 C 0.0768(3) 0.44725(19) 0.49233(8) 0.0334(4) Uani 1 1 d .
C10 C 0.2736(3) 0.4796(2) 0.49361(9) 0.0412(4) Uani 1 1 d .
H10A H 0.3271 0.5309 0.5259 0.049 Uiso 1 1 calc R
C11 C 0.3886(3) 0.4339(2) 0.44576(10) 0.0525(6) Uani 1 1 d .
H11A H 0.5206 0.4559 0.4447 0.063 Uiso 1 1 calc R
C12 C 0.3039(4) 0.3555(3) 0.39976(10) 0.0577(6) Uani 1 1 d .
H12A H 0.3829 0.3246 0.3681 0.069 Uiso 1 1 calc R
C13 C -0.0591(3) 0.4958(2) 0.54207(8) 0.0379(4) Uani 1 1 d .
H13A H -0.1847 0.4497 0.5366 0.045 Uiso 1 1 calc R
H13B H -0.0076 0.4652 0.5810 0.045 Uiso 1 1 calc R
N4 N -0.0842(2) 0.65664(16) 0.54207(6) 0.0325(3) Uani 1 1 d .
H4A H -0.1650 0.6820 0.5718 0.049 Uiso 1 1 calc R
H4B H -0.1332 0.6848 0.5066 0.049 Uiso 1 1 calc R
H4C H 0.0305 0.6991 0.5478 0.049 Uiso 1 1 calc R

loop_
_atom_site_aniso_label
_atom_site_aniso_U_11
_atom_site_aniso_U_22
_atom_site_aniso_U_33
_atom_site_aniso_U_23
_atom_site_aniso_U_13
_atom_site_aniso_U_12
C1 0.0294(8) 0.0320(8) 0.0240(7) -0.0003(6) 0.0020(7) -0.0039(8)
O1 0.0346(6) 0.0490(8) 0.0245(6) -0.0024(5) -0.0030(5) -0.0030(6)
O2 0.0365(7) 0.0602(8) 0.0357(7) -0.0086(6) 0.0069(6) 0.0091(7)
C2 0.0294(8) 0.0270(7) 0.0230(7) 0.0003(6) 0.0013(7) -0.0020(7)
C3 0.0252(7) 0.0320(8) 0.0237(7) 0.0027(6) -0.0017(6) -0.0015(7)
C4 0.0265(8) 0.0301(8) 0.0270(8) 0.0028(6) 0.0030(7) -0.0005(7)
N1 0.0295(7) 0.0397(8) 0.0278(7) 0.0038(6) 0.0061(6) 0.0024(6)
O3 0.0295(6) 0.0625(8) 0.0429(7) 0.0003(6) -0.0011(6) 0.0071(6)
O4 0.0474(8) 0.0603(9) 0.0355(7) -0.0130(6) 0.0060(6) 0.0135(7)
C5 0.0348(9) 0.0312(8) 0.0230(8) -0.0005(6) 0.0001(6) -0.0008(7)
C6 0.0287(8) 0.0321(8) 0.0252(8) 0.0018(6) -0.0038(7) -0.0006(7)
N2 0.0338(8) 0.0413(8) 0.0311(7) 0.0000(7) -0.0083(6) 0.0006(7)
O5 0.0509(8) 0.0765(11) 0.0365(7) -0.0195(7) -0.0132(6) 0.0050(8)
O6 0.0472(8) 0.0580(9) 0.0520(8) -0.0069(7) -0.0187(7) 0.0212(7)
C7 0.0249(8) 0.0303(8) 0.0291(8) 0.0009(7) 0.0002(7) 0.0009(7)
N3 0.0749(15) 0.0704(13) 0.0492(11) -0.0204(10) 0.0109(11) -0.0037(12)
C8 0.0488(12) 0.0580(13) 0.0464(12) -0.0142(10) 0.0044(10) -0.0023(10)
C9 0.0398(9) 0.0310(8) 0.0294(8) 0.0032(7) 0.0034(7) 0.0035(8)
C10 0.0440(10) 0.0412(10) 0.0385(10) 0.0009(8) 0.0020(8) 0.0010(9)
C11 0.0433(11) 0.0537(13) 0.0605(14) 0.0092(11) 0.0162(10) 0.0049(10)
C12 0.0767(17) 0.0517(13) 0.0448(12) -0.0014(10) 0.0258(12) 0.0110(12)
C13 0.0408(10) 0.0411(10) 0.0318(9) 0.0028(8) 0.0061(8) 0.0013(8)
N4 0.0287(7) 0.0450(8) 0.0238(6) -0.0020(6) 0.0024(6) 0.0044(7)

loop_
_atom_type_symbol
_atom_type_description
_atom_type_scat_dispersion_real
_atom_type_scat_dispersion_imag
_atom_type_scat_source
C C 0.0033 0.0016 'International Tables Vol C Tables 4.2.6.8 and 6.1.1.4'
H H 0.0000 0.0000 'International Tables Vol C Tables 4.2.6.8 and 6.1.1.4'
N N 0.0061 0.0033 'International Tables Vol C Tables 4.2.6.8 and 6.1.1.4'
O O 0.0106 0.0060 'International Tables Vol C Tables 4.2.6.8 and 6.1.1.4'

loop_
_geom_angle_atom_site_label_1
_geom_angle_atom_site_label_2
_geom_angle_atom_site_label_3
_geom_angle
_geom_angle_site_symmetry_1
_geom_angle_site_symmetry_3
O2 C1 O1 125.26(15) . 1
O2 C1 O1 125.26(15) . .
O2 C1 C2 117.69(15) . .
O1 C1 C2 117.04(15) 1 .
O1 C1 C2 117.04(15) . .
C7 C2 C3 119.82(14) . .
C7 C2 C1 119.94(14) . .
C3 C2 C1 120.20(14) . .
C4 C3 C2 118.88(14) . .
C4 C3 H3A 120.6 . .
C2 C3 H3A 120.6 . .
C5 C4 C3 122.90(14) . .
C5 C4 N1 117.96(14) . .
C3 C4 N1 119.10(14) . .
O3 N1 O4 123.56(15) . .
O3 N1 C4 118.63(14) . .
O4 N1 C4 117.81(14) . .
C4 C5 C6 116.61(15) . .
C4 C5 H5A 121.7 . .
C6 C5 H5A 121.7 . .
C5 C6 C7 122.58(15) . .
C5 C6 N2 117.84(15) . .
C7 C6 N2 119.56(15) . .
O5 N2 O6 123.46(15) . .
O5 N2 C6 117.99(15) . .
O6 N2 C6 118.53(14) . .
C2 C7 C6 119.18(15) . .
C2 C7 H7A 120.4 . .
C6 C7 H7A 120.4 . .
C8 N3 C12 115.6(2) . .
N3 C8 C9 125.5(2) . .
N3 C8 H8A 117.2 . .
C9 C8 H8A 117.2 . .
C8 C9 C10 117.44(18) . .
C8 C9 C13 120.82(18) . .
C10 C9 C13 121.74(18) . .
C11 C10 C9 118.5(2) . .
C11 C10 H10A 120.8 . .
C9 C10 H10A 120.8 . .
C12 C11 C10 118.7(2) . .
C12 C11 H11A 120.7 . .
C10 C11 H11A 120.7 . .
N3 C12 C11 124.2(2) . .
N3 C12 H12A 117.9 . .
C11 C12 H12A 117.9 . .
N4 C13 C9 111.48(14) . .
N4 C13 H13A 109.3 . .
C9 C13 H13A 109.3 . .
N4 C13 H13B 109.3 . .
C9 C13 H13B 109.3 . .
H13A C13 H13B 108.0 . .
C13 N4 H4A 109.5 . .
C13 N4 H4B 109.5 . .
H4A N4 H4B 109.5 . .
C13 N4 H4C 109.5 . .
H4A N4 H4C 109.5 . .
H4B N4 H4C 109.5 . .

loop_
_geom_bond_atom_site_label_1
_geom_bond_atom_site_label_2
_geom_bond_distance
_geom_bond_site_symmetry_2
C1 O2 1.243(2) .
C1 O1 1.263(2) 1
C1 O1 1.263(2) .
C1 C2 1.521(2) .
C2 C7 1.382(2) .
C2 C3 1.389(2) .
C3 C4 1.386(2) .
C3 H3A 0.9300 .
C4 C5 1.378(2) .
C4 N1 1.470(2) .
N1 O3 1.2184(18) .
N1 O4 1.231(2) .
C5 C6 1.380(2) .
C5 H5A 0.9300 .
C6 C7 1.388(2) .
C6 N2 1.463(2) .
N2 O5 1.221(2) .
N2 O6 1.223(2) .
C7 H7A 0.9300 .
N3 C8 1.328(3) .
N3 C12 1.333(3) .
C8 C9 1.376(3) .
C8 H8A 0.9300 .
C9 C10 1.386(3) .
C9 C13 1.509(2) .
C10 C11 1.385(3) .
C10 H10A 0.9300 .
C11 C12 1.375(3) .
C11 H11A 0.9300 .
C12 H12A 0.9300 .
C13 N4 1.492(2) .
C13 H13A 0.9700 .
C13 H13B 0.9700 .
N4 H4A 0.8900 .
N4 H4B 0.8900 .
N4 H4C 0.8900 .

loop_
_geom_hbond_atom_site_label_D
_geom_hbond_atom_site_label_H
_geom_hbond_atom_site_label_A
_geom_hbond_distance_DH
_geom_hbond_distance_HA
_geom_hbond_distance_DA
_geom_hbond_angle_DHA
_geom_hbond_site_symmetry_A
N4 H4A O2 0.89 1.98 2.7635(19) 146.4 1_455
N4 H4B O1 0.89 1.93 2.8028(19) 167.2 4_466
N4 H4C O1 0.89 1.95 2.8323(19) 170.0 1
C13 H13B O4 0.97 2.57 3.236(2) 126.1 3_546
